data_2241280
loop_
_publ_author_name
'Umadevi, M.'
'Raju, Potharaju'
'Yamuna, R.'
'Mohanakrishnan, Arasambattu K.'
'Chakkaravarthi, G.'

_publ_section_title
;
 Crystal structure of
 2-[2-phenyl-1-(phenylsulfonyl)ethyl]-1-phenylsulfonyl-1<i>H</i>-indole
;
_journal_coeditor_code HB7517
_journal_issue 12
_journal_name_full 'Acta Crystallographica Section E'
_journal_page_first o910
_journal_page_last o911
_journal_paper_doi 10.1107/S2056989015019428
_journal_volume 71
_journal_year 2015
_chemical_formula_iupac 'C28 H23 N O4 S2'
_chemical_formula_moiety 'C28 H23 N O4 S2'
_chemical_formula_sum 'C28 H23 N O4 S2'
_chemical_formula_weight 501.59
_chemical_name_systematic
;
2-[2-Phenyl-1-(phenylsulfonyl)ethyl]-1-phenylsulfonyl-1<i>H</i>-indole
;
_space_group_IT_number 2
_symmetry_cell_setting triclinic
_symmetry_space_group_name_Hall '-P 1'
_symmetry_space_group_name_H-M 'P -1'
_atom_sites_solution_hydrogens geom
_atom_sites_solution_primary direct
_atom_sites_solution_secondary difmap
_audit_creation_method SHELXL-97
_cell_angle_alpha 94.479(3)
_cell_angle_beta 96.926(3)
_cell_angle_gamma 102.253(3)
_cell_formula_units_Z 2
_cell_length_a 9.7485(6)
_cell_length_b 10.4930(6)
_cell_length_c 12.2879(6)
_cell_measurement_reflns_used 9872
_cell_measurement_temperature 295(2)
_cell_measurement_theta_max 26.6
_cell_measurement_theta_min 2.2
_cell_volume 1212.36(12)
_computing_cell_refinement
;
SAINT (Bruker, 2004)
;
_computing_data_collection
;
APEX2 (Bruker, 2004)
;
_computing_data_reduction
;
SAINT (Bruker, 2004)
;
_computing_molecular_graphics
;
PLATON (Spek, 2009)
;
_computing_publication_material
;
SHELXL97 (Sheldrick, 2008) and PLATON (Spek, 2009)
;
_computing_structure_refinement
;
SHELXL97 (Sheldrick, 2008)
;
_computing_structure_solution
;
SHELXS97 (Sheldrick, 2008)
;
_diffrn_ambient_temperature 295(2)
_diffrn_measured_fraction_theta_full 0.986
_diffrn_measured_fraction_theta_max 0.986
_diffrn_measurement_device_type 'Bruker Kappa APEXII CCD'
_diffrn_measurement_method '\w and \f scan'
_diffrn_radiation_monochromator graphite
_diffrn_radiation_source 'fine-focus sealed tube'
_diffrn_radiation_type MoK\a
_diffrn_radiation_wavelength 0.71073
_diffrn_reflns_av_R_equivalents 0.0299
_diffrn_reflns_av_sigmaI/netI 0.0246
_diffrn_reflns_limit_h_max 12
_diffrn_reflns_limit_h_min -12
_diffrn_reflns_limit_k_max 13
_diffrn_reflns_limit_k_min -13
_diffrn_reflns_limit_l_max 15
_diffrn_reflns_limit_l_min -15
_diffrn_reflns_number 28630
_diffrn_reflns_theta_full 26.79
_diffrn_reflns_theta_max 26.79
_diffrn_reflns_theta_min 2.00
_diffrn_standards_interval_time 0
_diffrn_standards_number 0
_exptl_absorpt_coefficient_mu 0.256
_exptl_absorpt_correction_T_max 0.9459
_exptl_absorpt_correction_T_min 0.9319
_exptl_absorpt_correction_type multi-scan
_exptl_absorpt_process_details
;
(SADABS; Sheldrick, 1996)
;
_exptl_crystal_colour colourless
_exptl_crystal_density_diffrn 1.374
_exptl_crystal_density_method 'not measured'
_exptl_crystal_description block
_exptl_crystal_F_000 524
_exptl_crystal_size_max 0.28
_exptl_crystal_size_mid 0.24
_exptl_crystal_size_min 0.22
_refine_diff_density_max 0.339
_refine_diff_density_min -0.577
_refine_ls_extinction_method none
_refine_ls_goodness_of_fit_ref 1.070
_refine_ls_hydrogen_treatment constr
_refine_ls_matrix_type full
_refine_ls_number_parameters 316
_refine_ls_number_reflns 5104
_refine_ls_number_restraints 0
_refine_ls_restrained_S_all 1.070
_refine_ls_R_factor_all 0.0760
_refine_ls_R_factor_gt 0.0487
_refine_ls_shift/su_max 0.000
_refine_ls_shift/su_mean 0.000
_refine_ls_structure_factor_coef Fsqd
_refine_ls_weighting_details 'calc w=1/[\s^2^(Fo^2^)+(0.0176P)^2^+1.3407P] where P=(Fo^2^+2Fc^2^)/3'
_refine_ls_weighting_scheme calc
_refine_ls_wR_factor_gt 0.0912
_refine_ls_wR_factor_ref 0.1093
_reflns_number_gt 3744
_reflns_number_total 5104
_reflns_threshold_expression I>2\s(I)
_cod_data_source_file hb7517sup1.cif
_cod_data_source_block I
_cod_database_code 2241280

loop_
_symmetry_equiv_pos_as_xyz
'x, y, z'
'-x, -y, -z'

loop_
_atom_site_type_symbol
_atom_site_label
_atom_site_fract_x
_atom_site_fract_y
_atom_site_fract_z
_atom_site_U_iso_or_equiv
_atom_site_adp_type
_atom_site_calc_flag
_atom_site_refinement_flags
_atom_site_occupancy
_atom_site_symmetry_multiplicity
C C1 0.7800(2) 0.2579(2) 0.49099(18) 0.0381(5) Uani d . 1 1
C C2 0.7195(3) 0.1253(3) 0.4812(2) 0.0536(7) Uani d . 1 1
H H2 0.7028 0.0754 0.4130 0.064 Uiso calc R 1 1
C C3 0.6844(4) 0.0681(3) 0.5743(3) 0.0672(8) Uani d . 1 1
H H3 0.6431 -0.0210 0.5690 0.081 Uiso calc R 1 1
C C4 0.7100(4) 0.1417(4) 0.6744(2) 0.0721(10) Uani d . 1 1
H H4 0.6871 0.1024 0.7370 0.087 Uiso calc R 1 1
C C5 0.7693(4) 0.2735(4) 0.6827(2) 0.0719(10) Uani d . 1 1
H H5 0.7856 0.3229 0.7511 0.086 Uiso calc R 1 1
C C6 0.8052(3) 0.3336(3) 0.5911(2) 0.0551(7) Uani d . 1 1
H H6 0.8454 0.4230 0.5967 0.066 Uiso calc R 1 1
C C7 0.5685(2) 0.2997(2) 0.28275(18) 0.0364(5) Uani d . 1 1
C C8 0.5302(3) 0.3979(3) 0.3462(2) 0.0565(7) Uani d . 1 1
H H8 0.5973 0.4611 0.3931 0.068 Uiso calc R 1 1
C C9 0.3882(4) 0.3974(3) 0.3363(3) 0.0703(9) Uani d . 1 1
H H9 0.3585 0.4615 0.3782 0.084 Uiso calc R 1 1
C C10 0.2879(3) 0.3042(4) 0.2659(3) 0.0677(9) Uani d . 1 1
H H10 0.1928 0.3073 0.2613 0.081 Uiso calc R 1 1
C C11 0.3263(3) 0.2080(3) 0.2032(2) 0.0553(7) Uani d . 1 1
H H11 0.2586 0.1460 0.1558 0.066 Uiso calc R 1 1
C C12 0.4692(2) 0.2047(2) 0.21191(19) 0.0391(5) Uani d . 1 1
C C13 0.5447(2) 0.1211(2) 0.15991(19) 0.0395(5) Uani d . 1 1
H H13 0.5040 0.0496 0.1080 0.047 Uiso calc R 1 1
C C14 0.6838(2) 0.1612(2) 0.19720(17) 0.0321(5) Uani d . 1 1
C C15 0.8030(3) 0.1136(2) 0.15503(18) 0.0372(5) Uani d . 1 1
H H15 0.8880 0.1440 0.2097 0.045 Uiso calc R 1 1
C C16 0.7758(3) -0.0364(2) 0.1323(2) 0.0487(6) Uani d . 1 1
H H16A 0.6854 -0.0690 0.0857 0.058 Uiso calc R 1 1
H H16B 0.8492 -0.0592 0.0930 0.058 Uiso calc R 1 1
C C17 0.7744(3) -0.1007(2) 0.2368(2) 0.0464(6) Uani d . 1 1
C C18 0.8982(3) -0.0935(3) 0.3066(3) 0.0713(9) Uani d . 1 1
H H18 0.9838 -0.0485 0.2883 0.086 Uiso calc R 1 1
C C19 0.8969(4) -0.1517(4) 0.4026(3) 0.0884(12) Uani d . 1 1
H H19 0.9814 -0.1445 0.4492 0.106 Uiso calc R 1 1
C C20 0.7738(5) -0.2196(4) 0.4301(3) 0.0833(11) Uani d . 1 1
H H20 0.7741 -0.2610 0.4943 0.100 Uiso calc R 1 1
C C21 0.6501(4) -0.2271(3) 0.3636(3) 0.0746(10) Uani d . 1 1
H H21 0.5652 -0.2719 0.3832 0.089 Uiso calc R 1 1
C C22 0.6499(3) -0.1682(3) 0.2671(2) 0.0588(7) Uani d . 1 1
H H22 0.5646 -0.1742 0.2218 0.071 Uiso calc R 1 1
C C23 0.8138(3) 0.3404(2) 0.03825(19) 0.0419(6) Uani d . 1 1
C C24 0.9082(3) 0.4365(3) 0.1084(2) 0.0544(7) Uani d . 1 1
H H24 0.9866 0.4176 0.1494 0.065 Uiso calc R 1 1
C C25 0.8843(4) 0.5624(3) 0.1169(3) 0.0716(9) Uani d . 1 1
H H25 0.9450 0.6280 0.1661 0.086 Uiso calc R 1 1
C C26 0.7725(4) 0.5902(3) 0.0535(3) 0.0803(11) Uani d . 1 1
H H26 0.7580 0.6751 0.0589 0.096 Uiso calc R 1 1
C C27 0.6815(4) 0.4954(4) -0.0176(3) 0.0806(10) Uani d . 1 1
H H27 0.6067 0.5161 -0.0619 0.097 Uiso calc R 1 1
C C28 0.7000(3) 0.3684(3) -0.0244(3) 0.0619(8) Uani d . 1 1
H H28 0.6359 0.3025 -0.0710 0.074 Uiso calc R 1 1
N N1 0.70401(19) 0.27497(18) 0.27447(14) 0.0333(4) Uani d . 1 1
O O1 0.8486(2) 0.46961(17) 0.39621(15) 0.0570(5) Uani d . 1 1
O O2 0.95665(17) 0.28679(19) 0.34733(14) 0.0507(5) Uani d . 1 1
O O3 0.7321(3) 0.10587(19) -0.05895(15) 0.0762(7) Uani d . 1 1
O O4 0.9842(3) 0.1806(2) 0.0183(2) 0.0821(8) Uani d . 1 1
S S1 0.83746(6) 0.33264(6) 0.37640(5) 0.03940(15) Uani d . 1 1
S S2 0.83884(8) 0.17893(6) 0.02663(5) 0.04973(19) Uani d . 1 1

loop_
_atom_site_aniso_label
_atom_site_aniso_U_11
_atom_site_aniso_U_22
_atom_site_aniso_U_33
_atom_site_aniso_U_12
_atom_site_aniso_U_13
_atom_site_aniso_U_23
C1 0.0340(12) 0.0513(14) 0.0312(11) 0.0156(11) 0.0035(9) 0.0023(10)
C2 0.0675(19) 0.0548(16) 0.0382(14) 0.0107(14) 0.0107(13) 0.0056(12)
C3 0.077(2) 0.072(2) 0.0570(18) 0.0150(17) 0.0192(16) 0.0214(16)
C4 0.066(2) 0.117(3) 0.0420(16) 0.029(2) 0.0174(15) 0.0277(18)
C5 0.068(2) 0.115(3) 0.0307(14) 0.021(2) 0.0085(13) -0.0044(16)
C6 0.0494(16) 0.0736(19) 0.0405(14) 0.0146(14) 0.0069(12) -0.0086(13)
C7 0.0376(13) 0.0438(13) 0.0325(11) 0.0155(10) 0.0081(9) 0.0096(10)
C8 0.0579(18) 0.0594(17) 0.0569(17) 0.0269(14) 0.0088(14) -0.0034(13)
C9 0.072(2) 0.080(2) 0.076(2) 0.0471(19) 0.0254(18) 0.0069(18)
C10 0.0442(17) 0.093(2) 0.079(2) 0.0337(17) 0.0154(16) 0.0245(19)
C11 0.0361(14) 0.0706(19) 0.0612(17) 0.0141(13) 0.0068(12) 0.0138(15)
C12 0.0326(12) 0.0494(14) 0.0365(12) 0.0084(10) 0.0072(10) 0.0110(10)
C13 0.0374(13) 0.0417(13) 0.0357(12) 0.0016(10) 0.0060(10) 0.0005(10)
C14 0.0382(12) 0.0329(11) 0.0269(10) 0.0084(9) 0.0090(9) 0.0053(9)
C15 0.0406(13) 0.0378(12) 0.0351(12) 0.0103(10) 0.0118(10) 0.0016(10)
C16 0.0622(17) 0.0389(13) 0.0497(15) 0.0161(12) 0.0205(13) 0.0010(11)
C17 0.0542(16) 0.0372(13) 0.0540(15) 0.0201(12) 0.0144(12) 0.0044(11)
C18 0.0500(18) 0.074(2) 0.101(3) 0.0284(16) 0.0145(17) 0.0323(19)
C19 0.082(3) 0.091(3) 0.101(3) 0.041(2) -0.008(2) 0.037(2)
C20 0.113(3) 0.068(2) 0.081(2) 0.035(2) 0.017(2) 0.0373(19)
C21 0.083(2) 0.0584(19) 0.085(2) 0.0074(17) 0.024(2) 0.0262(18)
C22 0.0602(18) 0.0491(16) 0.0636(18) 0.0035(14) 0.0073(14) 0.0107(14)
C23 0.0491(15) 0.0422(13) 0.0344(12) 0.0027(11) 0.0176(11) 0.0066(10)
C24 0.0609(18) 0.0486(16) 0.0498(16) 0.0019(13) 0.0098(13) 0.0077(12)
C25 0.095(3) 0.0418(16) 0.071(2) -0.0038(17) 0.0230(19) 0.0002(15)
C26 0.096(3) 0.054(2) 0.103(3) 0.027(2) 0.042(2) 0.017(2)
C27 0.068(2) 0.089(3) 0.099(3) 0.036(2) 0.022(2) 0.031(2)
C28 0.0578(18) 0.0658(19) 0.0601(18) 0.0080(15) 0.0097(15) 0.0074(15)
N1 0.0338(10) 0.0360(10) 0.0296(9) 0.0078(8) 0.0050(8) 0.0000(8)
O1 0.0690(13) 0.0390(10) 0.0527(11) -0.0034(9) 0.0004(9) -0.0035(8)
O2 0.0323(9) 0.0753(13) 0.0435(10) 0.0100(9) 0.0073(7) 0.0017(9)
O3 0.128(2) 0.0516(12) 0.0348(10) -0.0095(12) 0.0162(11) -0.0058(9)
O4 0.0838(16) 0.0688(14) 0.1168(19) 0.0287(12) 0.0735(15) 0.0273(13)
S1 0.0369(3) 0.0433(3) 0.0340(3) 0.0025(3) 0.0040(2) -0.0011(2)
S2 0.0668(5) 0.0409(3) 0.0434(4) 0.0055(3) 0.0289(3) 0.0016(3)

loop_
_atom_type_symbol
_atom_type_description
_atom_type_scat_dispersion_real
_atom_type_scat_dispersion_imag
_atom_type_scat_source
C C 0.0033 0.0016 'International Tables Vol C Tables 4.2.6.8 and 6.1.1.4'
H H 0.0000 0.0000 'International Tables Vol C Tables 4.2.6.8 and 6.1.1.4'
N N 0.0061 0.0033 'International Tables Vol C Tables 4.2.6.8 and 6.1.1.4'
O O 0.0106 0.0060 'International Tables Vol C Tables 4.2.6.8 and 6.1.1.4'
S S 0.1246 0.1234 'International Tables Vol C Tables 4.2.6.8 and 6.1.1.4'

loop_
_geom_angle_atom_site_label_1
_geom_angle_atom_site_label_2
_geom_angle_atom_site_label_3
_geom_angle
C6 C1 C2 121.5(2)
C6 C1 S1 118.0(2)
C2 C1 S1 120.35(18)
C3 C2 C1 118.9(3)
C3 C2 H2 120.6
C1 C2 H2 120.6
C4 C3 C2 120.3(3)
C4 C3 H3 119.9
C2 C3 H3 119.9
C3 C4 C5 120.2(3)
C3 C4 H4 119.9
C5 C4 H4 119.9
C4 C5 C6 120.8(3)
C4 C5 H5 119.6
C6 C5 H5 119.6
C1 C6 C5 118.3(3)
C1 C6 H6 120.9
C5 C6 H6 120.9
C8 C7 C12 122.3(2)
C8 C7 N1 129.9(2)
C12 C7 N1 107.88(19)
C9 C8 C7 116.6(3)
C9 C8 H8 121.7
C7 C8 H8 121.7
C8 C9 C10 122.0(3)
C8 C9 H9 119.0
C10 C9 H9 119.0
C11 C10 C9 121.1(3)
C11 C10 H10 119.4
C9 C10 H10 119.4
C10 C11 C12 118.5(3)
C10 C11 H11 120.7
C12 C11 H11 120.7
C11 C12 C7 119.5(2)
C11 C12 C13 133.2(2)
C7 C12 C13 107.3(2)
C14 C13 C12 109.5(2)
C14 C13 H13 125.2
C12 C13 H13 125.2
C13 C14 N1 108.34(19)
C13 C14 C15 127.7(2)
N1 C14 C15 123.26(19)
C14 C15 C16 114.0(2)
C14 C15 S2 110.79(16)
C16 C15 S2 106.56(15)
C14 C15 H15 108.4
C16 C15 H15 108.4
S2 C15 H15 108.4
C17 C16 C15 111.6(2)
C17 C16 H16A 109.3
C15 C16 H16A 109.3
C17 C16 H16B 109.3
C15 C16 H16B 109.3
H16A C16 H16B 108.0
C18 C17 C22 117.7(3)
C18 C17 C16 120.9(3)
C22 C17 C16 121.4(3)
C19 C18 C17 120.9(3)
C19 C18 H18 119.5
C17 C18 H18 119.5
C20 C19 C18 120.6(3)
C20 C19 H19 119.7
C18 C19 H19 119.7
C19 C20 C21 119.8(3)
C19 C20 H20 120.1
C21 C20 H20 120.1
C20 C21 C22 120.1(3)
C20 C21 H21 119.9
C22 C21 H21 119.9
C17 C22 C21 120.8(3)
C17 C22 H22 119.6
C21 C22 H22 119.6
C28 C23 C24 120.9(3)
C28 C23 S2 119.0(2)
C24 C23 S2 120.1(2)
C23 C24 C25 118.7(3)
C23 C24 H24 120.7
C25 C24 H24 120.7
C26 C25 C24 120.2(3)
C26 C25 H25 119.9
C24 C25 H25 119.9
C27 C26 C25 120.8(3)
C27 C26 H26 119.6
C25 C26 H26 119.6
C26 C27 C28 120.1(3)
C26 C27 H27 120.0
C28 C27 H27 120.0
C23 C28 C27 119.3(3)
C23 C28 H28 120.4
C27 C28 H28 120.4
C7 N1 C14 106.97(18)
C7 N1 S1 120.12(15)
C14 N1 S1 128.16(15)
O1 S1 O2 118.97(12)
O1 S1 N1 107.18(11)
O2 S1 N1 107.21(10)
O1 S1 C1 108.76(11)
O2 S1 C1 109.44(11)
N1 S1 C1 104.28(10)
O4 S2 O3 118.72(15)
O4 S2 C23 109.84(12)
O3 S2 C23 106.77(14)
O4 S2 C15 106.67(13)
O3 S2 C15 107.65(11)
C23 S2 C15 106.58(10)

loop_
_geom_bond_atom_site_label_1
_geom_bond_atom_site_label_2
_geom_bond_distance
C1 C6 1.376(3)
C1 C2 1.381(4)
C1 S1 1.757(2)
C2 C3 1.379(4)
C2 H2 0.9300
C3 C4 1.366(4)
C3 H3 0.9300
C4 C5 1.371(5)
C4 H4 0.9300
C5 C6 1.379(4)
C5 H5 0.9300
C6 H6 0.9300
C7 C8 1.385(3)
C7 C12 1.392(3)
C7 N1 1.413(3)
C8 C9 1.374(4)
C8 H8 0.9300
C9 C10 1.385(5)
C9 H9 0.9300
C10 C11 1.365(4)
C10 H10 0.9300
C11 C12 1.392(3)
C11 H11 0.9300
C12 C13 1.421(3)
C13 C14 1.343(3)
C13 H13 0.9300
C14 N1 1.429(3)
C14 C15 1.490(3)
C15 C16 1.536(3)
C15 S2 1.812(2)
C15 H15 0.9800
C16 C17 1.497(4)
C16 H16A 0.9700
C16 H16B 0.9700
C17 C18 1.377(4)
C17 C22 1.378(4)
C18 C19 1.370(5)
C18 H18 0.9300
C19 C20 1.355(5)
C19 H19 0.9300
C20 C21 1.356(5)
C20 H20 0.9300
C21 C22 1.380(4)
C21 H21 0.9300
C22 H22 0.9300
C23 C28 1.370(4)
C23 C24 1.373(4)
C23 S2 1.760(3)
C24 C25 1.387(4)
C24 H24 0.9300
C25 C26 1.358(5)
C25 H25 0.9300
C26 C27 1.357(5)
C26 H26 0.9300
C27 C28 1.379(5)
C27 H27 0.9300
C28 H28 0.9300
N1 S1 1.6679(18)
O1 S1 1.4176(18)
O2 S1 1.4211(18)
O3 S2 1.431(2)
O4 S2 1.430(2)

loop_
_geom_hbond_atom_site_label_D
_geom_hbond_atom_site_label_H
_geom_hbond_atom_site_label_A
_geom_hbond_site_symmetry_A
_geom_hbond_distance_DH
_geom_hbond_distance_HA
_geom_hbond_distance_DA
_geom_hbond_angle_DHA
_geom_hbond_publ_flag
C8 H8 O1 . 0.93 2.43 3.009(4) 121 y
C15 H15 O2 . 0.98 2.11 2.907(3) 137 y
C4 H4 O3 1_556 0.93 2.49 3.314(3) 148 y
C13 H13 O3 2_655 0.93 2.50 3.240(3) 137 y
C2 H2 Cg4 1_555 0.93 2.83 3.544(3) 134 y
C19 H19 Cg2 2_756 0.93 2.91 3.620(4) 134 y

loop_
_geom_torsion_atom_site_label_1
_geom_torsion_atom_site_label_2
_geom_torsion_atom_site_label_3
_geom_torsion_atom_site_label_4
_geom_torsion
C6 C1 C2 C3 -0.2(4)
S1 C1 C2 C3 175.7(2)
C1 C2 C3 C4 -0.4(5)
C2 C3 C4 C5 0.8(5)
C3 C4 C5 C6 -0.6(5)
C2 C1 C6 C5 0.4(4)
S1 C1 C6 C5 -175.5(2)
C4 C5 C6 C1 0.0(5)
C12 C7 C8 C9 0.2(4)
N1 C7 C8 C9 179.6(3)
C7 C8 C9 C10 -0.5(5)
C8 C9 C10 C11 0.2(5)
C9 C10 C11 C12 0.4(5)
C10 C11 C12 C7 -0.7(4)
C10 C11 C12 C13 -179.6(3)
C8 C7 C12 C11 0.4(4)
N1 C7 C12 C11 -179.1(2)
C8 C7 C12 C13 179.6(2)
N1 C7 C12 C13 0.1(2)
C11 C12 C13 C14 179.5(3)
C7 C12 C13 C14 0.5(3)
C12 C13 C14 N1 -0.9(3)
C12 C13 C14 C15 -171.4(2)
C13 C14 C15 C16 -44.7(3)
N1 C14 C15 C16 146.1(2)
C13 C14 C15 S2 75.5(3)
N1 C14 C15 S2 -93.7(2)
C14 C15 C16 C17 -69.2(3)
S2 C15 C16 C17 168.22(19)
C15 C16 C17 C18 -72.9(3)
C15 C16 C17 C22 106.7(3)
C22 C17 C18 C19 0.1(5)
C16 C17 C18 C19 179.6(3)
C17 C18 C19 C20 1.1(6)
C18 C19 C20 C21 -1.9(6)
C19 C20 C21 C22 1.5(6)
C18 C17 C22 C21 -0.4(4)
C16 C17 C22 C21 -180.0(3)
C20 C21 C22 C17 -0.3(5)
C28 C23 C24 C25 1.6(4)
S2 C23 C24 C25 -179.1(2)
C23 C24 C25 C26 -2.5(5)
C24 C25 C26 C27 0.9(5)
C25 C26 C27 C28 1.5(6)
C24 C23 C28 C27 0.8(4)
S2 C23 C28 C27 -178.5(2)
C26 C27 C28 C23 -2.4(5)
C8 C7 N1 C14 179.9(2)
C12 C7 N1 C14 -0.6(2)
C8 C7 N1 S1 22.4(3)
C12 C7 N1 S1 -158.08(16)
C13 C14 N1 C7 0.9(2)
C15 C14 N1 C7 171.90(19)
C13 C14 N1 S1 156.01(17)
C15 C14 N1 S1 -33.0(3)
C7 N1 S1 O1 -54.17(19)
C14 N1 S1 O1 153.59(18)
C7 N1 S1 O2 177.05(17)
C14 N1 S1 O2 24.8(2)
C7 N1 S1 C1 61.05(19)
C14 N1 S1 C1 -91.20(19)
C6 C1 S1 O1 -23.8(2)
C2 C1 S1 O1 160.2(2)
C6 C1 S1 O2 107.6(2)
C2 C1 S1 O2 -68.4(2)
C6 C1 S1 N1 -137.9(2)
C2 C1 S1 N1 46.1(2)
C28 C23 S2 O4 134.5(2)
C24 C23 S2 O4 -44.9(2)
C28 C23 S2 O3 4.5(2)
C24 C23 S2 O3 -174.8(2)
C28 C23 S2 C15 -110.3(2)
C24 C23 S2 C15 70.3(2)
C14 C15 S2 O4 154.36(17)
C16 C15 S2 O4 -81.1(2)
C14 C15 S2 O3 -77.20(19)
C16 C15 S2 O3 47.4(2)
C14 C15 S2 C23 37.04(19)
C16 C15 S2 C23 161.59(17)

_cod_database_fobs_code 2241280
